data_4082071
loop_
_publ_author_name
'Nagarajaprakash, R.'
'Ramakrishna, Buthanapalli'
'Mahesh, K.'
'Mobin, Shaikh M.'
'Manimaran, Bala.'

_publ_section_title
;
 One-Pot Synthesis of Ruthenium Metallacycles via Oxidative Addition of
 Diaryldichalcogen and Halogen across a Ru--Ru Bond
;
_journal_issue 24
_journal_name_full Organometallics
_journal_page_first 7292
_journal_paper_doi 10.1021/om400686q
_journal_volume 32
_journal_year 2013
_chemical_formula_moiety 'C20 H14 I2 O6 Ru2 S2'
_chemical_formula_sum 'C20 H14 I2 O6 Ru2 S2'
_chemical_formula_weight 870.37
_chemical_name_systematic
;
 ?
;
_space_group_crystal_system orthorhombic
_space_group_IT_number 62
_space_group_name_Hall '-P 2ac 2n'
_space_group_name_H-M_alt 'P n m a'
_symmetry_space_group_name_Hall '-P 2ac 2n'
_symmetry_space_group_name_H-M 'P n m a'
_atom_sites_solution_hydrogens geom
_atom_sites_solution_primary direct
_atom_sites_solution_secondary difmap
_audit_creation_date 2011-10-31
_audit_creation_method
;
  Olex2 1.1
  (compiled Sep  7 2011 21:07:27, GUI svn.r3853)
;
_cell_angle_alpha 90.00
_cell_angle_beta 90.00
_cell_angle_gamma 90.00
_cell_formula_units_Z 4
_cell_length_a 16.3728(19)
_cell_length_b 18.367(3)
_cell_length_c 9.326(11)
_cell_measurement_reflns_used 1868
_cell_measurement_temperature 150(2)
_cell_measurement_theta_max 32.4846
_cell_measurement_theta_min 3.1033
_cell_volume 2805(3)
_computing_cell_refinement 'CrysAlis RED, Oxford Diffraction Ltd.,'
_computing_data_collection 'CrysAlis CCD, Oxford Diffraction Ltd.,'
_computing_data_reduction 'CrysAlis RED, Oxford Diffraction Ltd.,'
_computing_molecular_graphics
;
O. V. Dolomanov, L. J. Bourhis, R. J. Gildea, J. A. K. Howard and H. Puschmann,
OLEX2: a complete structure solution, refinement and analysis program.
J. Appl. Cryst. (2009). 42, 339-341.
;
_computing_publication_material
;
O. V. Dolomanov, L. J. Bourhis, R. J. Gildea, J. A. K. Howard and H. Puschmann,
OLEX2: a complete structure solution, refinement and analysis program.
J. Appl. Cryst. (2009). 42, 339-341.
;
_computing_structure_refinement
;
SHELXL, G.M. Sheldrick, Acta Cryst.
2008). A64, 112-122
;
_computing_structure_solution 'SHELXS-97 (Sheldrick, 1997)'
_diffrn_ambient_temperature 150(2)
_diffrn_detector_area_resol_mean 15.9948
_diffrn_measured_fraction_theta_full 0.998
_diffrn_measured_fraction_theta_max 0.998
_diffrn_measurement_device_type 'OXFORD DIFFRACTION XCALIBUR-S'
_diffrn_measurement_method \w/q-scan
_diffrn_radiation_monochromator graphite
_diffrn_radiation_type MoK\a
_diffrn_radiation_wavelength 0.71073
_diffrn_reflns_av_R_equivalents 0.0464
_diffrn_reflns_av_unetI/netI 0.0367
_diffrn_reflns_limit_h_max 19
_diffrn_reflns_limit_h_min -13
_diffrn_reflns_limit_k_max 21
_diffrn_reflns_limit_k_min -21
_diffrn_reflns_limit_l_max 11
_diffrn_reflns_limit_l_min -11
_diffrn_reflns_number 10948
_diffrn_reflns_theta_full 24.99
_diffrn_reflns_theta_max 24.99
_diffrn_reflns_theta_min 3.31
_diffrn_source 'Enhance (Mo) X-ray Source'
_exptl_absorpt_coefficient_mu 3.457
_exptl_absorpt_correction_T_max 0.6077
_exptl_absorpt_correction_T_min 0.4909
_exptl_absorpt_correction_type multi-scan
_exptl_absorpt_process_details
;
CrysAlis RED, Oxford Diffraction Ltd.,
Version 1.171.31.7 (release 18-10-2006 CrysAlis171 .NET)
(compiled Oct 18 2006,16:28:17)
Empirical absorption correction using spherical harmonics,
 implemented in SCALE3 ABSPACK scaling algorithm.
;
_exptl_crystal_colour yellow
_exptl_crystal_density_diffrn 2.061
_exptl_crystal_density_method 'not measured'
_exptl_crystal_description block
_exptl_crystal_F_000 1632
_exptl_crystal_size_max 0.24
_exptl_crystal_size_mid 0.20
_exptl_crystal_size_min 0.16
_refine_diff_density_max 1.395
_refine_diff_density_min -1.531
_refine_diff_density_rms 0.184
_refine_ls_extinction_coef 0.0020(3)
_refine_ls_extinction_expression Fc^*^=kFc[1+0.001xFc^2^\l^3^/sin(2\q)]^-1/4^
_refine_ls_extinction_method SHELXL
_refine_ls_goodness_of_fit_ref 1.102
_refine_ls_hydrogen_treatment riding
_refine_ls_matrix_type full
_refine_ls_number_parameters 158
_refine_ls_number_reflns 2548
_refine_ls_number_restraints 0
_refine_ls_restrained_S_all 1.102
_refine_ls_R_factor_all 0.0599
_refine_ls_R_factor_gt 0.0489
_refine_ls_shift/su_max 0.001
_refine_ls_shift/su_mean 0.000
_refine_ls_structure_factor_coef Fsqd
_refine_ls_weighting_details 'calc w=1/[\s^2^(Fo^2^)+(0.0854P)^2^+0.0000P] where P=(Fo^2^+2Fc^2^)/3'
_refine_ls_weighting_scheme calc
_refine_ls_wR_factor_gt 0.1334
_refine_ls_wR_factor_ref 0.1379
_reflns_number_gt 1975
_reflns_number_total 2548
_reflns_threshold_expression >2sigma(I)
_cod_data_source_file om400686q_si_002.cif
_cod_data_source_block 4
_cod_database_code 4082071

loop_
_space_group_symop_id
_space_group_symop_operation_xyz
1 'x, y, z'
2 '-x+1/2, -y, z+1/2'
3 'x+1/2, -y+1/2, -z+1/2'
4 '-x, y+1/2, -z'
5 '-x, -y, -z'
6 'x-1/2, y, -z-1/2'
7 '-x-1/2, y-1/2, z-1/2'
8 'x, -y-1/2, z'

loop_
_atom_site_label
_atom_site_type_symbol
_atom_site_fract_x
_atom_site_fract_y
_atom_site_fract_z
_atom_site_U_iso_or_equiv
_atom_site_adp_type
_atom_site_occupancy
_atom_site_symmetry_multiplicity
_atom_site_calc_flag
_atom_site_refinement_flags
Ru1 Ru 0.55915(5) 0.2500 0.24143(8) 0.0346(3) Uani 1 2 d S
Ru2 Ru 0.67685(5) 0.2500 0.57729(8) 0.0327(3) Uani 1 2 d S
I1 I 0.69146(5) 0.2500 0.06458(8) 0.0502(3) Uani 1 2 d S
I2 I 0.82335(5) 0.2500 0.44088(9) 0.0531(3) Uani 1 2 d S
S1 S 0.62928(11) 0.33634(8) 0.39603(18) 0.0352(4) Uani 1 1 d .
O1 O 0.5040(4) 0.1271(4) 0.0441(7) 0.0676(19) Uani 1 1 d .
O2 O 0.4137(6) 0.2500 0.4414(9) 0.070(3) Uani 1 2 d S
O3 O 0.5169(5) 0.2500 0.7416(10) 0.064(2) Uani 1 2 d S
O4 O 0.7593(4) 0.1306(3) 0.7565(6) 0.0663(17) Uani 1 1 d .
C1 C 0.5208(4) 0.1734(4) 0.1178(9) 0.0443(18) Uani 1 1 d .
C2 C 0.4663(8) 0.2500 0.3642(12) 0.046(3) Uani 1 2 d S
C3 C 0.5793(8) 0.2500 0.6799(12) 0.049(3) Uani 1 2 d S
C4 C 0.7270(5) 0.1741(4) 0.6935(8) 0.0455(18) Uani 1 1 d .
C5 C 0.5515(5) 0.3980(4) 0.4725(9) 0.0479(19) Uani 1 1 d .
H5A H 0.5241 0.4250 0.3942 0.058 Uiso 1 1 calc R
H5B H 0.5097 0.3692 0.5239 0.058 Uiso 1 1 calc R
C6 C 0.5906(5) 0.4510(4) 0.5742(9) 0.048(2) Uani 1 1 d .
C7 C 0.6452(7) 0.5018(4) 0.5246(12) 0.072(3) Uani 1 1 d .
H7C H 0.6581 0.5041 0.4254 0.086 Uiso 1 1 calc R
C8 C 0.6818(6) 0.5501(6) 0.622(2) 0.097(4) Uani 1 1 d .
H8 H 0.7194 0.5854 0.5871 0.117 Uiso 1 1 calc R
C9 C 0.6645(8) 0.5476(7) 0.7629(16) 0.098(4) Uani 1 1 d .
H9 H 0.6898 0.5808 0.8272 0.117 Uiso 1 1 calc R
C10 C 0.6106(8) 0.4968(6) 0.8131(12) 0.080(3) Uani 1 1 d .
H10 H 0.5989 0.4941 0.9128 0.096 Uiso 1 1 calc R
C11 C 0.5726(6) 0.4492(5) 0.7180(10) 0.060(2) Uani 1 1 d .
H11 H 0.5338 0.4150 0.7529 0.072 Uiso 1 1 calc R

loop_
_atom_site_aniso_label
_atom_site_aniso_U_11
_atom_site_aniso_U_22
_atom_site_aniso_U_33
_atom_site_aniso_U_23
_atom_site_aniso_U_13
_atom_site_aniso_U_12
Ru1 0.0339(5) 0.0349(4) 0.0350(5) 0.000 0.0003(4) 0.000
Ru2 0.0332(5) 0.0308(4) 0.0342(4) 0.000 0.0017(3) 0.000
I1 0.0422(5) 0.0644(5) 0.0441(4) 0.000 0.0109(3) 0.000
I2 0.0322(5) 0.0594(5) 0.0677(6) 0.000 0.0097(4) 0.000
S1 0.0378(10) 0.0290(8) 0.0388(9) 0.0002(7) 0.0001(8) 0.0002(7)
O1 0.062(4) 0.067(4) 0.074(4) -0.024(3) -0.007(3) -0.003(3)
O2 0.064(7) 0.095(7) 0.051(5) 0.000 0.003(5) 0.000
O3 0.037(5) 0.075(5) 0.080(6) 0.000 0.023(5) 0.000
O4 0.072(5) 0.056(3) 0.070(4) 0.017(3) -0.014(4) 0.015(3)
C1 0.031(4) 0.048(4) 0.054(5) -0.002(4) -0.005(4) 0.006(3)
C2 0.050(7) 0.047(6) 0.042(6) 0.000 0.004(6) 0.000
C3 0.061(8) 0.041(6) 0.044(6) 0.000 -0.002(6) 0.000
C4 0.036(4) 0.052(4) 0.048(4) 0.001(4) -0.003(4) -0.002(3)
C5 0.049(5) 0.038(4) 0.057(4) -0.003(4) 0.000(4) 0.004(4)
C6 0.053(5) 0.029(3) 0.062(5) -0.005(4) -0.004(4) 0.006(3)
C7 0.079(7) 0.045(5) 0.091(7) -0.004(5) 0.022(6) -0.009(5)
C8 0.061(7) 0.047(5) 0.185(15) -0.030(8) -0.005(8) -0.008(5)
C9 0.102(10) 0.075(7) 0.116(10) -0.050(8) -0.022(9) 0.008(7)
C10 0.092(8) 0.069(6) 0.080(6) -0.027(6) -0.005(7) 0.012(6)
C11 0.069(6) 0.045(4) 0.066(5) -0.008(4) 0.011(5) 0.003(4)

loop_
_atom_type_symbol
_atom_type_description
_atom_type_scat_dispersion_real
_atom_type_scat_dispersion_imag
_atom_type_scat_source
C C 0.0033 0.0016 'International Tables Vol C Tables 4.2.6.8 and 6.1.1.4'
H H 0.0000 0.0000 'International Tables Vol C Tables 4.2.6.8 and 6.1.1.4'
O O 0.0106 0.0060 'International Tables Vol C Tables 4.2.6.8 and 6.1.1.4'
S S 0.1246 0.1234 'International Tables Vol C Tables 4.2.6.8 and 6.1.1.4'
I I -0.4742 1.8119 'International Tables Vol C Tables 4.2.6.8 and 6.1.1.4'
Ru Ru -1.2594 0.8363 'International Tables Vol C Tables 4.2.6.8 and 6.1.1.4'

loop_
_geom_angle_atom_site_label_1
_geom_angle_atom_site_label_2
_geom_angle_atom_site_label_3
_geom_angle
_geom_angle_site_symmetry_1
_geom_angle_site_symmetry_3
S1 Ru1 I1 89.05(7) 8_565 .
S1 Ru1 I1 89.05(7) . .
S1 Ru1 S1 81.42(9) . 8_565
C1 Ru1 I1 84.1(2) 8_565 .
C1 Ru1 I1 84.1(2) . .
C1 Ru1 S1 170.5(2) . .
C1 Ru1 S1 91.9(2) 8_565 .
C1 Ru1 S1 91.9(2) . 8_565
C1 Ru1 S1 170.5(2) 8_565 8_565
C1 Ru1 C1 93.9(4) . 8_565
C2 Ru1 I1 179.7(4) . .
C2 Ru1 S1 91.2(3) . 8_565
C2 Ru1 S1 91.2(3) . .
C2 Ru1 C1 95.7(3) . 8_565
C2 Ru1 C1 95.7(3) . .
S1 Ru2 I2 87.56(6) . .
S1 Ru2 I2 87.56(6) 8_565 .
S1 Ru2 S1 80.86(10) 8_565 .
C3 Ru2 I2 177.0(4) . .
C3 Ru2 S1 94.7(3) . 8_565
C3 Ru2 S1 94.7(3) . .
C3 Ru2 C4 94.3(3) . 8_565
C3 Ru2 C4 94.3(3) . .
C4 Ru2 I2 83.6(2) . .
C4 Ru2 I2 83.6(2) 8_565 .
C4 Ru2 S1 169.5(2) . .
C4 Ru2 S1 169.5(2) 8_565 8_565
C4 Ru2 S1 93.1(2) . 8_565
C4 Ru2 S1 93.1(2) 8_565 .
C4 Ru2 C4 91.4(4) 8_565 .
Ru1 S1 Ru2 97.90(7) . .
C5 S1 Ru1 107.7(3) . .
C5 S1 Ru2 110.5(3) . .
O1 C1 Ru1 175.0(7) . .
O2 C2 Ru1 177.1(11) . .
O3 C3 Ru2 178.4(10) . .
O4 C4 Ru2 176.6(7) . .
S1 C5 H5A 109.6 . .
S1 C5 H5B 109.6 . .
H5A C5 H5B 108.1 . .
C6 C5 S1 110.3(6) . .
C6 C5 H5A 109.6 . .
C6 C5 H5B 109.6 . .
C7 C6 C5 120.3(8) . .
C7 C6 C11 119.1(8) . .
C11 C6 C5 120.6(8) . .
C6 C7 H7C 120.3 . .
C6 C7 C8 119.5(11) . .
C8 C7 H7C 120.3 . .
C7 C8 H8 119.4 . .
C9 C8 C7 121.2(12) . .
C9 C8 H8 119.4 . .
C8 C9 H9 120.2 . .
C8 C9 C10 119.6(11) . .
C10 C9 H9 120.2 . .
C9 C10 H10 120.0 . .
C9 C10 C11 120.0(11) . .
C11 C10 H10 120.0 . .
C6 C11 C10 120.6(9) . .
C6 C11 H11 119.7 . .
C10 C11 H11 119.7 . .

loop_
_geom_bond_atom_site_label_1
_geom_bond_atom_site_label_2
_geom_bond_distance
_geom_bond_site_symmetry_2
Ru1 I1 2.7227(16) .
Ru1 S1 2.431(2) 8_565
Ru1 S1 2.431(2) .
Ru1 C1 1.924(8) .
Ru1 C1 1.924(8) 8_565
Ru1 C2 1.903(13) .
Ru2 I2 2.7151(13) .
Ru2 S1 2.445(2) .
Ru2 S1 2.445(2) 8_565
Ru2 C3 1.862(13) .
Ru2 C4 1.947(8) 8_565
Ru2 C4 1.947(8) .
S1 C5 1.847(8) .
O1 C1 1.128(9) .
O2 C2 1.123(13) .
O3 C3 1.173(14) .
O4 C4 1.125(8) .
C5 H5A 0.9900 .
C5 H5B 0.9900 .
C5 C6 1.503(11) .
C6 C7 1.371(12) .
C6 C11 1.374(11) .
C7 H7C 0.9500 .
C7 C8 1.402(16) .
C8 H8 0.9500 .
C8 C9 1.349(19) .
C9 H9 0.9500 .
C9 C10 1.367(17) .
C10 H10 0.9500 .
C10 C11 1.393(13) .
C11 H11 0.9500 .

loop_
_geom_torsion_atom_site_label_1
_geom_torsion_atom_site_label_2
_geom_torsion_atom_site_label_3
_geom_torsion_atom_site_label_4
_geom_torsion
_geom_torsion_site_symmetry_1
Ru1 S1 C5 C6 177.7(5) .
Ru2 S1 C5 C6 71.8(6) .
I1 Ru1 S1 Ru2 -99.75(7) .
I1 Ru1 S1 C5 145.7(3) .
I1 Ru1 C1 O1 32(8) .
I1 Ru1 C2 O2 180.00(12) .
I2 Ru2 S1 Ru1 98.44(6) .
I2 Ru2 S1 C5 -149.3(3) .
I2 Ru2 C3 O3 180.00(6) .
I2 Ru2 C4 O4 -2(12) .
S1 Ru1 S1 Ru2 -10.56(9) 8_565
S1 Ru1 S1 C5 -125.1(3) 8_565
S1 Ru1 C1 O1 -56(8) 8_565
S1 Ru1 C1 O1 -12(9) .
S1 Ru1 C2 O2 -40.72(5) .
S1 Ru1 C2 O2 40.72(5) 8_565
S1 Ru2 S1 Ru1 10.52(9) 8_565
S1 Ru2 S1 C5 122.8(3) 8_565
S1 Ru2 C3 O3 -40.60(9) 8_565
S1 Ru2 C3 O3 40.60(9) .
S1 Ru2 C4 O4 86(12) 8_565
S1 Ru2 C4 O4 31(12) .
S1 C5 C6 C7 65.4(9) .
S1 C5 C6 C11 -114.4(8) .
C1 Ru1 S1 Ru2 176.2(2) 8_565
C1 Ru1 S1 Ru2 -56.1(14) .
C1 Ru1 S1 C5 61.7(4) 8_565
C1 Ru1 S1 C5 -170.6(14) .
C1 Ru1 C1 O1 116(8) 8_565
C1 Ru1 C2 O2 132.7(2) .
C1 Ru1 C2 O2 -132.7(2) 8_565
C2 Ru1 S1 Ru2 80.4(2) .
C2 Ru1 S1 C5 -34.1(4) .
C2 Ru1 C1 O1 -148(8) .
C3 Ru2 S1 Ru1 -83.5(2) .
C3 Ru2 S1 C5 28.8(4) .
C3 Ru2 C4 O4 -179(100) .
C4 Ru2 S1 Ru1 66.2(12) .
C4 Ru2 S1 Ru1 -178.1(2) 8_565
C4 Ru2 S1 C5 178.5(12) .
C4 Ru2 S1 C5 -65.9(4) 8_565
C4 Ru2 C3 O3 -134.1(2) .
C4 Ru2 C3 O3 134.1(2) 8_565
C4 Ru2 C4 O4 -85(12) 8_565
C5 C6 C7 C8 -179.2(9) .
C5 C6 C11 C10 178.1(8) .
C6 C7 C8 C9 0.2(17) .
C7 C6 C11 C10 -1.6(14) .
C7 C8 C9 C10 0.1(19) .
C8 C9 C10 C11 -1.2(18) .
C9 C10 C11 C6 2.0(15) .
C11 C6 C7 C8 0.5(14) .
